data_4513619
loop_
_publ_author_name
'Husain, Ahmad'
'Parveen, Rumana'
'Dastidar, Parthasarathi'

_publ_section_title
;
 New Series of ZnII/CdIIMixed Ligand Coordination Polymers: Toward the
 Design of Metallogels
;
_journal_issue 10
_journal_name_full 'Crystal Growth &amp; Design'
_journal_page_first 5075
_journal_paper_doi 10.1021/acs.cgd.5b01044
_journal_volume 15
_journal_year 2015
_chemical_formula_moiety 'C96 H68 N16 O22 Zn4'
_chemical_formula_sum 'C96 H68 N16 O22 Zn4'
_chemical_formula_weight 2059.14
_space_group_crystal_system triclinic
_space_group_IT_number 2
_space_group_name_Hall '-P 1'
_space_group_name_H-M_alt 'P -1'
_symmetry_space_group_name_Hall '-P 1'
_symmetry_space_group_name_H-M 'P -1'
_atom_sites_solution_hydrogens mixed
_audit_creation_date 2015-07-01
_audit_creation_method
;
Olex2 1.2
(compiled 2015.01.26 svn.r3150 for OlexSys, GUI svn.r4998)
;
_cell_angle_alpha 104.774(8)
_cell_angle_beta 108.939(8)
_cell_angle_gamma 106.026(8)
_cell_formula_units_Z 1
_cell_length_a 11.179(7)
_cell_length_b 14.316(9)
_cell_length_c 16.067(10)
_cell_measurement_reflns_used 4090
_cell_measurement_temperature 213.15
_cell_measurement_theta_max 19.42
_cell_measurement_theta_min 2.36
_cell_volume 2163(2)
_computing_molecular_graphics 'Olex2 (Dolomanov et al., 2009)'
_computing_publication_material 'Olex2 (Dolomanov et al., 2009)'
_computing_structure_refinement 'ShelXL (Sheldrick, 2008)'
_diffrn_ambient_temperature 213.15
_diffrn_detector 'Bruker APEX2 area detector'
_diffrn_detector_area_resol_mean 7.9
_diffrn_detector_type 'CCD area detector'
_diffrn_measured_fraction_theta_full 0.999
_diffrn_measured_fraction_theta_max 0.995
_diffrn_measurement_device 'three-circle diffractometer'
_diffrn_measurement_device_type 'Bruker SMART APEX-II CCD'
_diffrn_measurement_method '\f and \w scans'
_diffrn_radiation_monochromator 'mirror optics'
_diffrn_radiation_probe x-ray
_diffrn_radiation_type MoK\a
_diffrn_radiation_wavelength 0.71073
_diffrn_reflns_av_R_equivalents 0.1492
_diffrn_reflns_av_unetI/netI 0.1022
_diffrn_reflns_laue_measured_fraction_full 0.999
_diffrn_reflns_laue_measured_fraction_max 0.995
_diffrn_reflns_limit_h_max 13
_diffrn_reflns_limit_h_min -13
_diffrn_reflns_limit_k_max 17
_diffrn_reflns_limit_k_min -17
_diffrn_reflns_limit_l_max 19
_diffrn_reflns_limit_l_min -19
_diffrn_reflns_number 53922
_diffrn_reflns_point_group_measured_fraction_full 0.999
_diffrn_reflns_point_group_measured_fraction_max 0.995
_diffrn_reflns_theta_full 25.242
_diffrn_reflns_theta_max 25.649
_diffrn_reflns_theta_min 1.448
_diffrn_source 'microfocus sealed X-ray tube'
_diffrn_source_type 'Incoatec I\ms'
_diffrn_standards_number 0
_exptl_absorpt_coefficient_mu 1.184
_exptl_absorpt_correction_T_max 0.7453
_exptl_absorpt_correction_T_min 0.6510
_exptl_absorpt_correction_type multi-scan
_exptl_absorpt_process_details SADABS-2014/5
_exptl_crystal_colour yellow
_exptl_crystal_colour_primary yellow
_exptl_crystal_density_diffrn 1.581
_exptl_crystal_description block
_exptl_crystal_F_000 1052
_exptl_crystal_size_max 0.205
_exptl_crystal_size_mid 0.167
_exptl_crystal_size_min 0.146
_refine_diff_density_max 0.831
_refine_diff_density_min -0.658
_refine_diff_density_rms 0.220
_refine_ls_extinction_coef 0.0231(13)
_refine_ls_extinction_expression Fc^*^=kFc[1+0.001xFc^2^\l^3^/sin(2\q)]^-1/4^
_refine_ls_extinction_method 'SHELXL-2014/7 (Sheldrick 2014'
_refine_ls_goodness_of_fit_ref 0.962
_refine_ls_hydrogen_treatment constr
_refine_ls_matrix_type full
_refine_ls_number_parameters 624
_refine_ls_number_reflns 8153
_refine_ls_number_restraints 0
_refine_ls_restrained_S_all 0.962
_refine_ls_R_factor_all 0.1200
_refine_ls_R_factor_gt 0.0584
_refine_ls_shift/su_max 0.001
_refine_ls_shift/su_mean 0.000
_refine_ls_structure_factor_coef Fsqd
_refine_ls_weighting_details 'w=1/[\s^2^(Fo^2^)+(0.0839P)^2^] where P=(Fo^2^+2Fc^2^)/3'
_refine_ls_weighting_scheme calc
_refine_ls_wR_factor_gt 0.1296
_refine_ls_wR_factor_ref 0.1615
_reflns_Friedel_coverage 0.000
_reflns_number_gt 4719
_reflns_number_total 8153
_reflns_threshold_expression 'I > 2\s(I)'
_cod_data_source_file cg5b01044_si_004.cif
_cod_data_source_block DCC3
_cod_depositor_comments 'Adding full bibliography for 4513613--4513620.cif.'
_cod_database_code 4513619
_shelx_space_group_comment
;
The symmetry employed for this shelxl refinement is uniquely defined
by the following loop, which should always be used as a source of
symmetry information in preference to the above space-group names.
They are only intended as comments.
;
_shelx_estimated_absorpt_t_max 0.846
_shelx_estimated_absorpt_t_min 0.793
_olex2_refinement_description
;
1. Fixed Uiso
 At 1.2 times of:
  All C(H) groups, All O(H) groups
 At 1.5 times of:
  All O(H,H) groups
2.a Rotating group:
 O1(H1A,H1B)
2.b Aromatic/amide H refined with riding coordinates:
 C17(H17), C15(H15), C39(H39), C13(H13), C37(H37), C41(H41), C48(H48),
 C45(H45), C44(H44), C2(H2), C24(H24), C23(H23), C7(H7), C3(H3), C47(H47),
 C9(H9), C10(H10), C32(H32), C1(H1), C31(H31), C4(H4A), C21(H21), C25(H25),
 C26(H26), C33(H33), C20(H20), C34(H34), C27(H27), C28(H28), C8(H8)
2.c Tetrahedral OH refined with riding coordinates:
 O4(H4), O11(H11)
;
_shelx_shelxl_version_number 2014/7
_olex2_submission_special_instructions 'No special instructions were received'

loop_
_space_group_symop_operation_xyz
'x, y, z'
'-x, -y, -z'

loop_
_atom_site_label
_atom_site_type_symbol
_atom_site_fract_x
_atom_site_fract_y
_atom_site_fract_z
_atom_site_U_iso_or_equiv
_atom_site_adp_type
_atom_site_occupancy
_atom_site_site_symmetry_order
_atom_site_calc_flag
_atom_site_refinement_flags_posn
Zn1 Zn 0.75086(6) 1.00448(5) 0.92767(4) 0.0301(2) Uani 1 1 d .
Zn2 Zn 0.07529(6) 0.27111(5) 0.56478(5) 0.0376(2) Uani 1 1 d .
O2 O 0.6253(4) 0.8502(3) 0.8735(2) 0.0369(9) Uani 1 1 d .
O5 O 0.2719(3) 0.3628(3) 0.6453(3) 0.0396(9) Uani 1 1 d .
O10 O 0.2269(4) -0.0206(3) 0.9360(2) 0.0398(9) Uani 1 1 d .
O1 O 0.9539(3) 1.1025(3) 0.9855(2) 0.0375(9) Uani 1 1 d .
H1A H 0.9625 1.1675 0.9968 0.056 Uiso 1 1 d GR
H1B H 0.9892 1.0854 0.9458 0.056 Uiso 1 1 d GR
O8 O 0.0446(4) 0.1686(3) 0.6243(3) 0.0412(10) Uani 1 1 d .
O9 O 0.1457(4) 0.1043(3) 0.9189(3) 0.0426(10) Uani 1 1 d .
O3 O 0.8209(4) 0.8535(3) 0.8637(3) 0.0398(9) Uani 1 1 d .
O7 O 0.1444(4) 0.1241(3) 0.5310(3) 0.0424(10) Uani 1 1 d .
O6 O 0.2280(4) 0.4960(3) 0.7183(3) 0.0467(10) Uani 1 1 d .
O4 O 1.2590(4) 0.3109(3) 0.9295(3) 0.0570(12) Uani 1 1 d .
H4 H 1.2192 0.2520 0.9283 0.068 Uiso 1 1 calc R
N1 N 0.6434(4) 1.1048(3) 0.9219(3) 0.0320(10) Uani 1 1 d .
O11 O 0.6297(4) -0.3835(3) 0.4826(3) 0.0560(12) Uani 1 1 d .
H11 H 0.6421 -0.3786 0.4354 0.067 Uiso 1 1 calc R
N5 N 0.0235(4) 0.2688(3) 0.4287(3) 0.0340(11) Uani 1 1 d .
N2 N 0.7380(4) 1.0297(3) 0.7983(3) 0.0323(10) Uani 1 1 d .
N3 N 0.7822(4) 0.4708(4) 0.8394(3) 0.0374(11) Uani 1 1 d .
N8 N 0.3968(4) -0.1080(4) 0.5999(3) 0.0373(11) Uani 1 1 d .
N7 N 0.3609(4) -0.1162(3) 0.6655(3) 0.0362(11) Uani 1 1 d .
N4 N 0.9095(4) 0.5247(4) 0.8682(3) 0.0392(11) Uani 1 1 d .
N6 N -0.0670(4) 0.3380(4) 0.5567(3) 0.0383(11) Uani 1 1 d .
C18 C 0.3092(5) 0.4558(4) 0.7070(4) 0.0343(13) Uani 1 1 d .
C5 C 0.6849(5) 1.1025(4) 0.7833(4) 0.0321(12) Uani 1 1 d .
C14 C 0.6980(5) 0.5301(4) 0.8233(4) 0.0341(13) Uani 1 1 d .
C30 C -0.1066(5) 0.3610(4) 0.4777(4) 0.0339(13) Uani 1 1 d .
C12 C 0.6545(5) 0.6874(4) 0.8338(3) 0.0305(12) Uani 1 1 d .
C16 C 0.4622(5) 0.5189(4) 0.7619(4) 0.0325(12) Uani 1 1 d .
C19 C 0.9932(5) 0.4650(4) 0.8856(4) 0.0358(13) Uani 1 1 d .
C6 C 0.6281(5) 1.1416(4) 0.8509(4) 0.0322(12) Uani 1 1 d .
C36 C 0.1670(5) 0.0598(4) 0.6567(4) 0.0309(12) Uani 1 1 d .
C17 C 0.5126(5) 0.6273(4) 0.7936(4) 0.0342(13) Uani 1 1 d .
H17 H 0.4510 0.6612 0.7880 0.041 Uiso 1 1 calc R
C35 C 0.1140(5) 0.1195(4) 0.5985(4) 0.0331(13) Uani 1 1 d .
C29 C -0.0598(5) 0.3201(4) 0.4053(4) 0.0367(13) Uani 1 1 d .
C42 C 0.1907(5) 0.0350(4) 0.8913(4) 0.0330(12) Uani 1 1 d .
C15 C 0.5567(5) 0.4717(4) 0.7779(4) 0.0357(13) Uani 1 1 d .
H15 H 0.5240 0.3981 0.7575 0.043 Uiso 1 1 calc R
C39 C 0.2739(5) -0.0402(4) 0.7713(4) 0.0323(12) Uani 1 1 d .
H39 H 0.3095 -0.0748 0.8094 0.039 Uiso 1 1 calc R
C13 C 0.7472(5) 0.6385(4) 0.8494(4) 0.0332(12) Uani 1 1 d .
H13 H 0.8423 0.6786 0.8773 0.040 Uiso 1 1 calc R
C43 C 0.4637(5) -0.1759(4) 0.5769(4) 0.0339(13) Uani 1 1 d .
C38 C 0.2055(5) 0.0206(4) 0.7992(3) 0.0302(12) Uani 1 1 d .
C40 C 0.2902(5) -0.0505(4) 0.6874(4) 0.0315(12) Uani 1 1 d .
C37 C 0.1518(5) 0.0702(4) 0.7416(4) 0.0306(12) Uani 1 1 d .
H37 H 0.1049 0.1112 0.7596 0.037 Uiso 1 1 calc R
C41 C 0.2355(5) -0.0002(4) 0.6292(4) 0.0325(12) Uani 1 1 d .
H41 H 0.2455 -0.0073 0.5723 0.039 Uiso 1 1 calc R
C22 C 1.1697(6) 0.3607(5) 0.9160(4) 0.0437(15) Uani 1 1 d .
C48 C 0.4949(5) -0.2414(5) 0.6248(4) 0.0414(14) Uani 1 1 d .
H48 H 0.4772 -0.2398 0.6783 0.050 Uiso 1 1 calc R
C46 C 0.5792(5) -0.3112(5) 0.5134(4) 0.0419(14) Uani 1 1 d .
C45 C 0.5567(5) -0.2416(5) 0.4695(4) 0.0407(14) Uani 1 1 d .
H45 H 0.5800 -0.2404 0.4185 0.049 Uiso 1 1 calc R
C44 C 0.4994(5) -0.1739(5) 0.5020(4) 0.0426(14) Uani 1 1 d .
H44 H 0.4847 -0.1262 0.4731 0.051 Uiso 1 1 calc R
C2 C 0.8003(5) 1.0257(5) 0.6675(4) 0.0404(14) Uani 1 1 d .
H2 H 0.8392 0.9978 0.6287 0.048 Uiso 1 1 calc R
C24 C 0.9487(5) 0.3671(4) 0.8894(4) 0.0424(14) Uani 1 1 d .
H24 H 0.8584 0.3362 0.8826 0.051 Uiso 1 1 calc R
C23 C 1.0347(6) 0.3132(5) 0.9031(4) 0.0456(15) Uani 1 1 d .
H23 H 1.0022 0.2455 0.9036 0.055 Uiso 1 1 calc R
C11 C 0.7042(6) 0.8048(4) 0.8590(4) 0.0352(13) Uani 1 1 d .
C7 C 0.5635(5) 1.2107(5) 0.8424(4) 0.0427(14) Uani 1 1 d .
H7 H 0.5537 1.2351 0.7925 0.051 Uiso 1 1 calc R
C3 C 0.7481(6) 1.1002(5) 0.6531(4) 0.0440(15) Uani 1 1 d .
H3 H 0.7517 1.1248 0.6046 0.053 Uiso 1 1 calc R
C47 C 0.5523(6) -0.3083(5) 0.5918(4) 0.0442(15) Uani 1 1 d .
H47 H 0.5733 -0.3526 0.6233 0.053 Uiso 1 1 calc R
C9 C 0.5293(5) 1.2061(5) 0.9804(4) 0.0451(15) Uani 1 1 d .
H9 H 0.4964 1.2274 1.0258 0.054 Uiso 1 1 calc R
C10 C 0.5941(5) 1.1372(4) 0.9851(4) 0.0385(13) Uani 1 1 d .
H10 H 0.6043 1.1118 1.0344 0.046 Uiso 1 1 calc R
C32 C -0.2263(6) 0.4552(5) 0.5400(4) 0.0483(16) Uani 1 1 d .
H32 H -0.2797 0.4957 0.5347 0.058 Uiso 1 1 calc R
C1 C 0.7937(5) 0.9933(4) 0.7409(4) 0.0373(13) Uani 1 1 d .
H1 H 0.8301 0.9433 0.7511 0.045 Uiso 1 1 calc R
C31 C -0.1863(5) 0.4219(5) 0.4694(4) 0.0447(15) Uani 1 1 d .
H31 H -0.2120 0.4397 0.4157 0.054 Uiso 1 1 calc R
C4 C 0.6901(6) 1.1380(5) 0.7119(4) 0.0429(15) Uani 1 1 d .
H4A H 0.6540 1.1885 0.7029 0.052 Uiso 1 1 calc R
C21 C 1.2172(6) 0.4599(5) 0.9158(5) 0.0544(17) Uani 1 1 d .
H21 H 1.3089 0.4921 0.9257 0.065 Uiso 1 1 calc R
C25 C 0.0709(5) 0.2288(4) 0.3679(4) 0.0428(14) Uani 1 1 d .
H25 H 0.1257 0.1912 0.3843 0.051 Uiso 1 1 calc R
C26 C 0.0423(6) 0.2407(5) 0.2814(4) 0.0469(15) Uani 1 1 d .
H26 H 0.0800 0.2142 0.2409 0.056 Uiso 1 1 calc R
C33 C -0.1878(6) 0.4287(5) 0.6195(5) 0.0528(17) Uani 1 1 d .
H33 H -0.2170 0.4487 0.6675 0.063 Uiso 1 1 calc R
C20 C 1.1301(6) 0.5123(5) 0.9009(5) 0.0502(16) Uani 1 1 d .
H20 H 1.1631 0.5803 0.9010 0.060 Uiso 1 1 calc R
C34 C -0.1049(6) 0.3718(5) 0.6258(4) 0.0475(16) Uani 1 1 d .
H34 H -0.0743 0.3565 0.6806 0.057 Uiso 1 1 calc R
C27 C -0.0428(6) 0.2923(5) 0.2561(4) 0.0488(16) Uani 1 1 d .
H27 H -0.0653 0.3001 0.1973 0.059 Uiso 1 1 calc R
C28 C -0.0951(6) 0.3325(5) 0.3177(4) 0.0456(15) Uani 1 1 d .
H28 H -0.1534 0.3676 0.3011 0.055 Uiso 1 1 calc R
C8 C 0.5135(6) 1.2434(5) 0.9077(5) 0.0489(16) Uani 1 1 d .
H8 H 0.4695 1.2904 0.9029 0.059 Uiso 1 1 calc R

loop_
_atom_site_aniso_label
_atom_site_aniso_U_11
_atom_site_aniso_U_22
_atom_site_aniso_U_33
_atom_site_aniso_U_23
_atom_site_aniso_U_13
_atom_site_aniso_U_12
Zn1 0.0343(3) 0.0306(4) 0.0316(4) 0.0172(3) 0.0128(3) 0.0179(3)
Zn2 0.0359(4) 0.0399(4) 0.0409(4) 0.0233(3) 0.0109(3) 0.0193(3)
O2 0.044(2) 0.033(2) 0.037(2) 0.0159(18) 0.0140(18) 0.0201(18)
O5 0.035(2) 0.039(2) 0.042(2) 0.012(2) 0.0133(18) 0.0173(18)
O10 0.059(2) 0.042(2) 0.033(2) 0.0217(19) 0.0230(19) 0.029(2)
O1 0.039(2) 0.039(2) 0.041(2) 0.0168(19) 0.0189(18) 0.0220(18)
O8 0.042(2) 0.050(2) 0.054(3) 0.034(2) 0.0249(19) 0.033(2)
O9 0.055(2) 0.058(3) 0.041(2) 0.028(2) 0.027(2) 0.041(2)
O3 0.040(2) 0.036(2) 0.037(2) 0.0179(18) 0.0087(18) 0.0113(18)
O7 0.051(2) 0.050(3) 0.036(2) 0.026(2) 0.0175(19) 0.026(2)
O6 0.037(2) 0.043(2) 0.062(3) 0.017(2) 0.019(2) 0.0244(19)
O4 0.053(2) 0.062(3) 0.075(3) 0.035(3) 0.029(2) 0.039(2)
N1 0.035(2) 0.033(3) 0.035(3) 0.018(2) 0.015(2) 0.018(2)
O11 0.066(3) 0.067(3) 0.059(3) 0.028(2) 0.035(2) 0.046(2)
N5 0.031(2) 0.038(3) 0.040(3) 0.020(2) 0.014(2) 0.018(2)
N2 0.033(2) 0.034(3) 0.036(3) 0.018(2) 0.014(2) 0.018(2)
N3 0.034(2) 0.040(3) 0.042(3) 0.018(2) 0.013(2) 0.022(2)
N8 0.036(2) 0.047(3) 0.033(3) 0.016(2) 0.014(2) 0.023(2)
N7 0.040(2) 0.043(3) 0.035(3) 0.017(2) 0.018(2) 0.027(2)
N4 0.042(3) 0.045(3) 0.041(3) 0.022(2) 0.017(2) 0.027(2)
N6 0.036(2) 0.040(3) 0.037(3) 0.015(2) 0.011(2) 0.016(2)
C18 0.038(3) 0.033(3) 0.035(3) 0.019(3) 0.013(3) 0.017(3)
C5 0.032(3) 0.035(3) 0.038(3) 0.021(3) 0.014(2) 0.018(2)
C14 0.037(3) 0.032(3) 0.039(3) 0.018(3) 0.013(2) 0.020(3)
C30 0.034(3) 0.032(3) 0.037(3) 0.016(3) 0.011(2) 0.015(2)
C12 0.037(3) 0.028(3) 0.028(3) 0.012(2) 0.011(2) 0.015(2)
C16 0.035(3) 0.035(3) 0.033(3) 0.015(3) 0.014(2) 0.020(3)
C19 0.032(3) 0.038(3) 0.043(3) 0.020(3) 0.015(2) 0.019(3)
C6 0.029(3) 0.032(3) 0.033(3) 0.014(3) 0.009(2) 0.012(2)
C36 0.031(3) 0.036(3) 0.028(3) 0.018(2) 0.009(2) 0.016(2)
C17 0.038(3) 0.035(3) 0.034(3) 0.015(3) 0.013(2) 0.022(3)
C35 0.036(3) 0.033(3) 0.031(3) 0.019(3) 0.008(2) 0.014(2)
C29 0.039(3) 0.036(3) 0.039(3) 0.018(3) 0.015(3) 0.019(3)
C42 0.030(3) 0.037(3) 0.037(3) 0.018(3) 0.016(2) 0.013(2)
C15 0.044(3) 0.026(3) 0.038(3) 0.016(3) 0.014(3) 0.015(3)
C39 0.033(3) 0.034(3) 0.035(3) 0.019(3) 0.012(2) 0.018(2)
C13 0.033(3) 0.034(3) 0.033(3) 0.015(3) 0.012(2) 0.017(2)
C43 0.034(3) 0.040(3) 0.028(3) 0.012(3) 0.012(2) 0.019(3)
C38 0.032(3) 0.037(3) 0.027(3) 0.018(2) 0.010(2) 0.018(2)
C40 0.035(3) 0.032(3) 0.031(3) 0.013(2) 0.014(2) 0.017(2)
C37 0.029(3) 0.034(3) 0.035(3) 0.017(3) 0.013(2) 0.017(2)
C41 0.034(3) 0.039(3) 0.030(3) 0.018(3) 0.013(2) 0.020(3)
C22 0.048(3) 0.049(4) 0.047(4) 0.023(3) 0.019(3) 0.034(3)
C48 0.040(3) 0.053(4) 0.039(3) 0.017(3) 0.016(3) 0.031(3)
C46 0.034(3) 0.047(4) 0.046(4) 0.012(3) 0.014(3) 0.024(3)
C45 0.042(3) 0.053(4) 0.033(3) 0.017(3) 0.018(3) 0.024(3)
C44 0.044(3) 0.047(4) 0.044(4) 0.018(3) 0.019(3) 0.027(3)
C2 0.036(3) 0.046(4) 0.037(3) 0.014(3) 0.013(3) 0.018(3)
C24 0.036(3) 0.039(3) 0.054(4) 0.017(3) 0.017(3) 0.019(3)
C23 0.045(3) 0.038(3) 0.058(4) 0.024(3) 0.019(3) 0.021(3)
C11 0.046(3) 0.037(3) 0.023(3) 0.016(3) 0.008(2) 0.020(3)
C7 0.044(3) 0.047(4) 0.058(4) 0.033(3) 0.026(3) 0.031(3)
C3 0.048(3) 0.054(4) 0.043(4) 0.030(3) 0.021(3) 0.026(3)
C47 0.047(3) 0.047(4) 0.046(4) 0.023(3) 0.019(3) 0.026(3)
C9 0.045(3) 0.049(4) 0.051(4) 0.017(3) 0.026(3) 0.027(3)
C10 0.042(3) 0.044(4) 0.041(3) 0.018(3) 0.022(3) 0.024(3)
C32 0.043(3) 0.052(4) 0.049(4) 0.016(3) 0.015(3) 0.028(3)
C1 0.037(3) 0.045(4) 0.036(3) 0.020(3) 0.014(3) 0.022(3)
C31 0.044(3) 0.052(4) 0.046(4) 0.024(3) 0.014(3) 0.031(3)
C4 0.047(3) 0.047(4) 0.044(4) 0.027(3) 0.015(3) 0.027(3)
C21 0.045(3) 0.056(4) 0.080(5) 0.036(4) 0.032(3) 0.030(3)
C25 0.039(3) 0.039(3) 0.052(4) 0.016(3) 0.017(3) 0.019(3)
C26 0.051(3) 0.051(4) 0.043(4) 0.018(3) 0.022(3) 0.026(3)
C33 0.046(3) 0.066(5) 0.050(4) 0.017(3) 0.022(3) 0.027(3)
C20 0.048(3) 0.048(4) 0.069(4) 0.033(3) 0.026(3) 0.027(3)
C34 0.047(3) 0.063(4) 0.037(4) 0.023(3) 0.018(3) 0.023(3)
C27 0.066(4) 0.054(4) 0.041(4) 0.028(3) 0.026(3) 0.030(3)
C28 0.049(3) 0.047(4) 0.051(4) 0.029(3) 0.021(3) 0.025(3)
C8 0.049(3) 0.045(4) 0.072(5) 0.029(4) 0.032(3) 0.033(3)

loop_
_atom_type_symbol
_atom_type_description
_atom_type_scat_dispersion_real
_atom_type_scat_dispersion_imag
_atom_type_scat_source
C C 0.0033 0.0016 'International Tables Vol C Tables 4.2.6.8 and 6.1.1.4'
H H 0.0000 0.0000 'International Tables Vol C Tables 4.2.6.8 and 6.1.1.4'
N N 0.0061 0.0033 'International Tables Vol C Tables 4.2.6.8 and 6.1.1.4'
O O 0.0106 0.0060 'International Tables Vol C Tables 4.2.6.8 and 6.1.1.4'
Zn Zn 0.2839 1.4301 'International Tables Vol C Tables 4.2.6.8 and 6.1.1.4'

loop_
_geom_angle_atom_site_label_1
_geom_angle_atom_site_label_2
_geom_angle_atom_site_label_3
_geom_angle
_geom_angle_site_symmetry_1
_geom_angle_site_symmetry_3
O2 Zn1 O10 92.37(15) . 2_667
O2 Zn1 O1 141.84(14) . .
O2 Zn1 N1 113.28(16) . .
O2 Zn1 N2 100.64(16) . .
O10 Zn1 N1 91.65(15) 2_667 .
O10 Zn1 N2 165.39(16) 2_667 .
O1 Zn1 O10 87.90(15) . 2_667
O1 Zn1 N1 104.85(16) . .
O1 Zn1 N2 85.95(15) . .
N1 Zn1 N2 77.17(16) . .
O5 Zn2 O7 88.00(14) . .
O5 Zn2 N5 109.61(16) . .
O5 Zn2 N6 118.16(17) . .
O5 Zn2 C35 90.83(16) . .
O8 Zn2 O5 101.94(16) . .
O8 Zn2 O7 59.35(14) . .
O8 Zn2 N5 137.06(17) . .
O8 Zn2 N6 109.40(17) . .
O8 Zn2 C35 30.63(16) . .
O7 Zn2 C35 29.43(15) . .
N5 Zn2 O7 92.88(15) . .
N5 Zn2 C35 119.29(18) . .
N6 Zn2 O7 153.77(16) . .
N6 Zn2 N5 80.64(17) . .
N6 Zn2 C35 138.25(18) . .
C11 O2 Zn1 102.4(3) . .
C18 O5 Zn2 121.3(3) . .
C42 O10 Zn1 127.2(4) . 2_667
Zn1 O1 H1A 110.4 . .
Zn1 O1 H1B 109.6 . .
H1A O1 H1B 108.6 . .
C35 O8 Zn2 97.9(3) . .
C35 O7 Zn2 77.5(3) . .
C22 O4 H4 109.5 . .
C6 N1 Zn1 116.7(3) . .
C10 N1 Zn1 124.9(4) . .
C10 N1 C6 118.4(4) . .
C46 O11 H11 109.5 . .
C29 N5 Zn2 113.6(4) . .
C25 N5 Zn2 126.3(4) . .
C25 N5 C29 119.9(5) . .
C5 N2 Zn1 114.5(3) . .
C1 N2 Zn1 126.6(3) . .
C1 N2 C5 118.1(5) . .
N4 N3 C14 113.3(4) . .
N7 N8 C43 113.3(4) . .
N8 N7 C40 113.8(4) . .
N3 N4 C19 112.9(4) . .
C30 N6 Zn2 113.0(4) . .
C34 N6 Zn2 126.0(4) . .
C34 N6 C30 120.3(5) . .
O5 C18 C16 116.1(5) . .
O6 C18 O5 124.0(5) . .
O6 C18 C16 119.8(5) . .
N2 C5 C6 115.3(4) . .
N2 C5 C4 120.6(5) . .
C4 C5 C6 124.0(5) . .
C15 C14 N3 115.6(5) . .
C13 C14 N3 125.2(5) . .
C13 C14 C15 119.3(5) . .
N6 C30 C29 116.3(4) . .
N6 C30 C31 119.6(5) . .
C31 C30 C29 124.1(5) . .
C17 C12 C11 119.0(5) . .
C13 C12 C17 119.9(5) . .
C13 C12 C11 121.0(5) . .
C17 C16 C18 119.6(4) . .
C17 C16 C15 118.0(5) . .
C15 C16 C18 122.3(5) . .
C24 C19 N4 124.8(5) . .
C24 C19 C20 118.7(5) . .
C20 C19 N4 116.4(5) . .
N1 C6 C5 115.7(4) . .
N1 C6 C7 121.5(5) . .
C7 C6 C5 122.8(5) . .
C37 C36 C35 119.1(5) . .
C41 C36 C35 120.5(5) . .
C41 C36 C37 120.4(5) . .
C12 C17 H17 119.6 . .
C16 C17 C12 120.9(5) . .
C16 C17 H17 119.6 . .
O8 C35 Zn2 51.5(2) . .
O8 C35 C36 117.6(5) . .
O7 C35 Zn2 73.0(3) . .
O7 C35 O8 122.3(5) . .
O7 C35 C36 120.1(5) . .
C36 C35 Zn2 158.0(4) . .
N5 C29 C30 115.5(5) . .
N5 C29 C28 120.3(5) . .
C28 C29 C30 124.2(5) . .
O10 C42 O9 125.2(5) . .
O10 C42 C38 117.5(5) . .
O9 C42 C38 117.3(5) . .
C14 C15 C16 122.0(5) . .
C14 C15 H15 119.0 . .
C16 C15 H15 119.0 . .
C38 C39 H39 119.6 . .
C38 C39 C40 120.7(5) . .
C40 C39 H39 119.6 . .
C14 C13 C12 119.6(5) . .
C14 C13 H13 120.2 . .
C12 C13 H13 120.2 . .
C48 C43 N8 124.5(5) . .
C44 C43 N8 115.8(5) . .
C44 C43 C48 119.8(5) . .
C39 C38 C42 121.3(4) . .
C37 C38 C42 119.6(5) . .
C37 C38 C39 119.1(5) . .
C39 C40 N7 115.7(4) . .
C39 C40 C41 120.0(5) . .
C41 C40 N7 124.3(5) . .
C36 C37 H37 119.7 . .
C38 C37 C36 120.5(5) . .
C38 C37 H37 119.7 . .
C36 C41 C40 119.3(5) . .
C36 C41 H41 120.4 . .
C40 C41 H41 120.4 . .
O4 C22 C23 121.6(5) . .
O4 C22 C21 118.0(5) . .
C21 C22 C23 120.3(5) . .
C43 C48 H48 120.6 . .
C47 C48 C43 118.8(5) . .
C47 C48 H48 120.6 . .
O11 C46 C45 122.5(5) . .
O11 C46 C47 117.3(5) . .
C47 C46 C45 120.2(5) . .
C46 C45 H45 120.4 . .
C44 C45 C46 119.1(5) . .
C44 C45 H45 120.4 . .
C43 C44 H44 119.7 . .
C45 C44 C43 120.7(5) . .
C45 C44 H44 119.7 . .
C3 C2 H2 120.9 . .
C3 C2 C1 118.2(5) . .
C1 C2 H2 120.9 . .
C19 C24 H24 119.4 . .
C19 C24 C23 121.2(5) . .
C23 C24 H24 119.4 . .
C22 C23 H23 120.4 . .
C24 C23 C22 119.2(5) . .
C24 C23 H23 120.4 . .
O2 C11 C12 118.2(5) . .
O3 C11 O2 122.8(5) . .
O3 C11 C12 119.0(5) . .
C6 C7 H7 120.2 . .
C8 C7 C6 119.5(5) . .
C8 C7 H7 120.2 . .
C2 C3 H3 120.7 . .
C2 C3 C4 118.5(5) . .
C4 C3 H3 120.7 . .
C48 C47 H47 119.4 . .
C46 C47 C48 121.1(5) . .
C46 C47 H47 119.4 . .
C10 C9 H9 120.5 . .
C10 C9 C8 118.9(5) . .
C8 C9 H9 120.5 . .
N1 C10 C9 122.7(5) . .
N1 C10 H10 118.7 . .
C9 C10 H10 118.7 . .
C31 C32 H32 120.0 . .
C31 C32 C33 119.9(5) . .
C33 C32 H32 120.0 . .
N2 C1 C2 123.6(5) . .
N2 C1 H1 118.2 . .
C2 C1 H1 118.2 . .
C30 C31 H31 120.1 . .
C32 C31 C30 119.8(5) . .
C32 C31 H31 120.1 . .
C5 C4 C3 121.0(5) . .
C5 C4 H4A 119.5 . .
C3 C4 H4A 119.5 . .
C22 C21 H21 120.0 . .
C22 C21 C20 120.0(6) . .
C20 C21 H21 120.0 . .
N5 C25 H25 118.8 . .
N5 C25 C26 122.5(5) . .
C26 C25 H25 118.8 . .
C25 C26 H26 120.8 . .
C27 C26 C25 118.4(6) . .
C27 C26 H26 120.8 . .
C32 C33 H33 121.0 . .
C34 C33 C32 117.9(6) . .
C34 C33 H33 121.0 . .
C19 C20 H20 119.7 . .
C21 C20 C19 120.5(6) . .
C21 C20 H20 119.7 . .
N6 C34 C33 122.4(6) . .
N6 C34 H34 118.8 . .
C33 C34 H34 118.8 . .
C26 C27 H27 120.1 . .
C26 C27 C28 119.8(6) . .
C28 C27 H27 120.1 . .
C29 C28 H28 120.5 . .
C27 C28 C29 119.1(5) . .
C27 C28 H28 120.5 . .
C7 C8 C9 119.0(5) . .
C7 C8 H8 120.5 . .
C9 C8 H8 120.5 . .

loop_
_geom_bond_atom_site_label_1
_geom_bond_atom_site_label_2
_geom_bond_distance
_geom_bond_site_symmetry_2
Zn1 O2 2.030(4) .
Zn1 O10 2.066(4) 2_667
Zn1 O1 2.048(4) .
Zn1 N1 2.113(4) .
Zn1 N2 2.165(4) .
Zn2 O5 1.981(4) .
Zn2 O8 1.959(4) .
Zn2 O7 2.430(4) .
Zn2 N5 2.060(5) .
Zn2 N6 2.058(4) .
Zn2 C35 2.481(5) .
O2 C11 1.276(6) .
O5 C18 1.296(6) .
O10 Zn1 2.066(4) 2_667
O10 C42 1.262(6) .
O1 H1A 0.8720 .
O1 H1B 0.8716 .
O8 C35 1.276(6) .
O9 C42 1.277(6) .
O3 C11 1.265(6) .
O7 C35 1.248(6) .
O6 C18 1.238(6) .
O4 H4 0.8300 .
O4 C22 1.372(6) .
N1 C6 1.356(6) .
N1 C10 1.346(6) .
O11 H11 0.8300 .
O11 C46 1.371(6) .
N5 C29 1.356(6) .
N5 C25 1.335(7) .
N2 C5 1.368(6) .
N2 C1 1.349(6) .
N3 N4 1.273(6) .
N3 C14 1.440(6) .
N8 N7 1.263(6) .
N8 C43 1.427(6) .
N7 C40 1.435(6) .
N4 C19 1.442(6) .
N6 C30 1.359(7) .
N6 C34 1.338(7) .
C18 C16 1.511(7) .
C5 C6 1.494(7) .
C5 C4 1.378(7) .
C14 C15 1.392(7) .
C14 C13 1.391(7) .
C30 C29 1.478(7) .
C30 C31 1.408(7) .
C12 C17 1.404(7) .
C12 C13 1.395(7) .
C12 C11 1.512(7) .
C16 C17 1.383(7) .
C16 C15 1.395(7) .
C19 C24 1.376(7) .
C19 C20 1.400(7) .
C6 C7 1.386(7) .
C36 C35 1.512(7) .
C36 C37 1.404(7) .
C36 C41 1.380(7) .
C17 H17 0.9400 .
C29 C28 1.405(8) .
C42 C38 1.512(7) .
C15 H15 0.9400 .
C39 H39 0.9400 .
C39 C38 1.391(7) .
C39 C40 1.394(7) .
C13 H13 0.9400 .
C43 C48 1.402(7) .
C43 C44 1.390(7) .
C38 C37 1.390(7) .
C40 C41 1.409(7) .
C37 H37 0.9400 .
C41 H41 0.9400 .
C22 C23 1.394(8) .
C22 C21 1.372(8) .
C48 H48 0.9400 .
C48 C47 1.382(7) .
C46 C45 1.391(8) .
C46 C47 1.380(8) .
C45 H45 0.9400 .
C45 C44 1.386(7) .
C44 H44 0.9400 .
C2 H2 0.9400 .
C2 C3 1.383(8) .
C2 C1 1.388(7) .
C24 H24 0.9400 .
C24 C23 1.388(7) .
C23 H23 0.9400 .
C7 H7 0.9400 .
C7 C8 1.381(8) .
C3 H3 0.9400 .
C3 C4 1.391(8) .
C47 H47 0.9400 .
C9 H9 0.9400 .
C9 C10 1.378(7) .
C9 C8 1.385(8) .
C10 H10 0.9400 .
C32 H32 0.9400 .
C32 C31 1.374(8) .
C32 C33 1.393(8) .
C1 H1 0.9400 .
C31 H31 0.9400 .
C4 H4A 0.9400 .
C21 H21 0.9400 .
C21 C20 1.383(8) .
C25 H25 0.9400 .
C25 C26 1.387(8) .
C26 H26 0.9400 .
C26 C27 1.381(8) .
C33 H33 0.9400 .
C33 C34 1.389(8) .
C20 H20 0.9400 .
C34 H34 0.9400 .
C27 H27 0.9400 .
C27 C28 1.387(8) .
C28 H28 0.9400 .
C8 H8 0.9400 .

loop_
_geom_hbond_atom_site_label_D
_geom_hbond_atom_site_label_H
_geom_hbond_atom_site_label_A
_geom_hbond_distance_DH
_geom_hbond_distance_HA
_geom_hbond_distance_DA
_geom_hbond_angle_DHA
_geom_hbond_site_symmetry_A
O1 H1B O9 0.87 1.90 2.686(5) 149.2 1_665
O4 H4 O9 0.83 1.99 2.814(6) 170.8 1_655
O11 H11 O5 0.83 1.87 2.669(6) 161.0 2_656
C10 H10 O10 0.94 2.57 3.111(7) 117.2 2_667
C1 H1 O3 0.94 2.48 3.155(7) 128.4 .
C31 H31 O6 0.94 2.52 3.447(7) 168.1 2_566
C26 H26 O3 0.94 2.44 3.382(7) 179.6 2_666
C28 H28 O6 0.94 2.38 3.278(7) 160.7 2_566

loop_
_geom_torsion_atom_site_label_1
_geom_torsion_atom_site_label_2
_geom_torsion_atom_site_label_3
_geom_torsion_atom_site_label_4
_geom_torsion
_geom_torsion_site_symmetry_1
Zn1 O2 C11 O3 -11.1(6) .
Zn1 O2 C11 C12 169.8(4) .
Zn1 O10 C42 O9 -8.7(7) 2_667
Zn1 O10 C42 C38 169.5(3) 2_667
Zn1 N1 C6 C5 2.4(6) .
Zn1 N1 C6 C7 -177.8(4) .
Zn1 N1 C10 C9 177.4(4) .
Zn1 N2 C5 C6 -7.7(5) .
Zn1 N2 C5 C4 170.1(4) .
Zn1 N2 C1 C2 -169.5(4) .
Zn2 O5 C18 O6 -2.8(7) .
Zn2 O5 C18 C16 -178.3(3) .
Zn2 O8 C35 O7 -19.2(5) .
Zn2 O8 C35 C36 157.1(4) .
Zn2 O7 C35 O8 15.6(4) .
Zn2 O7 C35 C36 -160.6(5) .
Zn2 N5 C29 C30 -4.4(6) .
Zn2 N5 C29 C28 174.9(4) .
Zn2 N5 C25 C26 -172.8(4) .
Zn2 N6 C30 C29 9.3(6) .
Zn2 N6 C30 C31 -170.0(4) .
Zn2 N6 C34 C33 171.2(4) .
O5 C18 C16 C17 150.2(5) .
O5 C18 C16 C15 -26.3(7) .
O10 C42 C38 C39 -8.8(7) .
O10 C42 C38 C37 172.1(5) .
O9 C42 C38 C39 169.5(5) .
O9 C42 C38 C37 -9.5(7) .
O6 C18 C16 C17 -25.6(8) .
O6 C18 C16 C15 158.0(5) .
O4 C22 C23 C24 -179.7(5) .
O4 C22 C21 C20 178.9(6) .
N1 C6 C7 C8 0.2(8) .
O11 C46 C45 C44 177.1(5) .
O11 C46 C47 C48 -176.8(5) .
N5 C29 C28 C27 -0.5(8) .
N5 C25 C26 C27 -2.6(9) .
N2 C5 C6 N1 3.7(7) .
N2 C5 C6 C7 -176.2(5) .
N2 C5 C4 C3 0.6(8) .
N3 N4 C19 C24 -12.0(8) .
N3 N4 C19 C20 169.0(5) .
N3 C14 C15 C16 176.6(5) .
N3 C14 C13 C12 -176.9(5) .
N8 N7 C40 C39 -167.2(4) .
N8 N7 C40 C41 14.4(7) .
N8 C43 C48 C47 176.0(5) .
N8 C43 C44 C45 -175.7(5) .
N7 N8 C43 C48 -3.5(7) .
N7 N8 C43 C44 177.0(5) .
N7 C40 C41 C36 178.8(5) .
N4 N3 C14 C15 170.4(5) .
N4 N3 C14 C13 -9.7(8) .
N4 C19 C24 C23 177.6(5) .
N4 C19 C20 C21 -178.4(6) .
N6 C30 C29 N5 -3.3(7) .
N6 C30 C29 C28 177.4(5) .
N6 C30 C31 C32 -1.7(8) .
C18 C16 C17 C12 -171.7(5) .
C18 C16 C15 C14 175.8(5) .
C5 N2 C1 C2 0.1(8) .
C5 C6 C7 C8 -180.0(5) .
C14 N3 N4 C19 179.1(4) .
C30 N6 C34 C33 1.7(8) .
C30 C29 C28 C27 178.8(5) .
C19 C24 C23 C22 1.9(9) .
C6 N1 C10 C9 -0.1(8) .
C6 C5 C4 C3 178.2(5) .
C6 C7 C8 C9 0.0(9) .
C17 C12 C13 C14 1.0(8) .
C17 C12 C11 O2 23.2(7) .
C17 C12 C11 O3 -155.9(5) .
C17 C16 C15 C14 -0.7(8) .
C35 C36 C37 C38 -176.8(4) .
C35 C36 C41 C40 176.7(5) .
C29 N5 C25 C26 2.3(8) .
C29 C30 C31 C32 179.1(5) .
C42 C38 C37 C36 178.6(4) .
C15 C14 C13 C12 3.0(8) .
C15 C16 C17 C12 4.9(8) .
C39 C38 C37 C36 -0.4(7) .
C39 C40 C41 C36 0.5(7) .
C13 C14 C15 C16 -3.3(8) .
C13 C12 C17 C16 -5.1(8) .
C13 C12 C11 O2 -157.3(5) .
C13 C12 C11 O3 23.5(7) .
C43 N8 N7 C40 -178.4(4) .
C43 C48 C47 C46 0.2(8) .
C38 C39 C40 N7 -179.3(4) .
C38 C39 C40 C41 -0.8(8) .
C40 C39 C38 C42 -178.2(5) .
C40 C39 C38 C37 0.8(7) .
C37 C36 C35 Zn2 47.1(12) .
C37 C36 C35 O8 -7.1(7) .
C37 C36 C35 O7 169.2(5) .
C37 C36 C41 C40 -0.1(7) .
C41 C36 C35 Zn2 -129.7(9) .
C41 C36 C35 O8 176.0(5) .
C41 C36 C35 O7 -7.7(7) .
C41 C36 C37 C38 0.1(8) .
C22 C21 C20 C19 -0.2(10) .
C48 C43 C44 C45 4.7(8) .
C46 C45 C44 C43 -0.6(8) .
C45 C46 C47 C48 4.0(8) .
C44 C43 C48 C47 -4.5(8) .
C2 C3 C4 C5 0.2(8) .
C24 C19 C20 C21 2.5(9) .
C23 C22 C21 C20 -1.2(10) .
C11 C12 C17 C16 174.4(5) .
C11 C12 C13 C14 -178.4(5) .
C3 C2 C1 N2 0.7(8) .
C47 C46 C45 C44 -3.8(8) .
C10 N1 C6 C5 -180.0(4) .
C10 N1 C6 C7 -0.1(7) .
C10 C9 C8 C7 -0.2(9) .
C32 C33 C34 N6 -3.2(9) .
C1 N2 C5 C6 -178.5(4) .
C1 N2 C5 C4 -0.7(7) .
C1 C2 C3 C4 -0.8(8) .
C31 C30 C29 N5 175.9(5) .
C31 C30 C29 C28 -3.4(8) .
C31 C32 C33 C34 2.2(9) .
C4 C5 C6 N1 -174.0(5) .
C4 C5 C6 C7 6.1(8) .
C21 C22 C23 C24 0.4(9) .
C25 N5 C29 C30 179.9(5) .
C25 N5 C29 C28 -0.8(8) .
C25 C26 C27 C28 1.3(9) .
C26 C27 C28 C29 0.2(9) .
C33 C32 C31 C30 0.1(9) .
C20 C19 C24 C23 -3.3(9) .
C34 N6 C30 C29 -179.9(5) .
C34 N6 C30 C31 0.8(8) .
C8 C9 C10 N1 0.3(9) .
